data_7030607
loop_
_publ_author_name
'Khamker, Qudsia'
'Champouret, Yohan D. M.'
'Singh, Kuldip'
'Solan, Gregory A.'

_publ_section_title
;
 Bis(imino)quaterpyridine-bearing multimetallic late transition metal
 complexes as ethylene oligomerisation catalysts
;
_journal_coden_ASTM DTARAF
_journal_issue 41
_journal_name_full 'Dalton Transactions'
_journal_page_first 8935
_journal_page_last 8944
_journal_paper_doi 10.1039/b910181k
_journal_year 2009
_chemical_formula_moiety '(C54 H68 Br3 N6 Ni2 O2)(Br)5(C H Cl3)0.5(H2 O)'
_chemical_formula_sum 'C59 H74 Br4 Cl15 N6 Ni2 O2.5'
_chemical_formula_weight 1876.05
_space_group_IT_number 14
_symmetry_cell_setting monoclinic
_symmetry_space_group_name_Hall '-P 2ybc'
_symmetry_space_group_name_H-M 'P 1 21/c 1'
_atom_sites_solution_hydrogens geom
_atom_sites_solution_primary direct
_atom_sites_solution_secondary difmap
_audit_creation_method SHELXL-97
_cell_angle_alpha 90.00
_cell_angle_beta 96.154(4)
_cell_angle_gamma 90.00
_cell_formula_units_Z 4
_cell_length_a 17.709(3)
_cell_length_b 16.267(3)
_cell_length_c 27.122(5)
_cell_measurement_reflns_used 892
_cell_measurement_temperature 150(2)
_cell_measurement_theta_max 24.301
_cell_measurement_theta_min 2.504
_cell_volume 7768(2)
_computing_cell_refinement 'Bruker SMART'
_computing_data_collection 'Bruker SMART'
_computing_data_reduction 'Bruker SHELXTL'
_computing_molecular_graphics 'Bruker SHELXTL'
_computing_publication_material 'Bruker SHELXTL'
_computing_structure_refinement 'SHELXL-97 (Sheldrick, 1997)'
_computing_structure_solution 'SHELXS-97 (Sheldrick, 1990)'
_diffrn_ambient_temperature 150(2)
_diffrn_measured_fraction_theta_full 0.999
_diffrn_measured_fraction_theta_max 0.999
_diffrn_measurement_device_type 'Bruker Apex 2000 CCD area detector'
_diffrn_measurement_method 'phi and omega scans'
_diffrn_radiation_monochromator graphite
_diffrn_radiation_source 'fine-focus sealed tube'
_diffrn_radiation_type MoK\a
_diffrn_radiation_wavelength 0.71073
_diffrn_reflns_av_R_equivalents 0.1337
_diffrn_reflns_av_sigmaI/netI 0.1487
_diffrn_reflns_limit_h_max 21
_diffrn_reflns_limit_h_min -21
_diffrn_reflns_limit_k_max 20
_diffrn_reflns_limit_k_min -19
_diffrn_reflns_limit_l_max 33
_diffrn_reflns_limit_l_min -33
_diffrn_reflns_number 59875
_diffrn_reflns_theta_full 26.00
_diffrn_reflns_theta_max 26.00
_diffrn_reflns_theta_min 1.70
_exptl_absorpt_coefficient_mu 3.102
_exptl_absorpt_correction_T_max 0.694
_exptl_absorpt_correction_T_min 0.472
_exptl_absorpt_correction_type empirical
_exptl_absorpt_process_details
;
absorption correction based on 11080 reflections(SADABS);Rint 0.1658 before
correction and 0.0446 after.
;
_exptl_crystal_colour yellow
_exptl_crystal_density_diffrn 1.604
_exptl_crystal_density_method 'not measured'
_exptl_crystal_description block
_exptl_crystal_F_000 3764
_exptl_crystal_size_max 0.24
_exptl_crystal_size_mid 0.23
_exptl_crystal_size_min 0.16
_refine_diff_density_max 0.996
_refine_diff_density_min -0.793
_refine_diff_density_rms 0.109
_refine_ls_extinction_method none
_refine_ls_goodness_of_fit_ref 0.880
_refine_ls_hydrogen_treatment constr
_refine_ls_matrix_type full
_refine_ls_number_parameters 825
_refine_ls_number_reflns 15230
_refine_ls_number_restraints 0
_refine_ls_restrained_S_all 0.880
_refine_ls_R_factor_all 0.1344
_refine_ls_R_factor_gt 0.0608
_refine_ls_shift/su_max 0.000
_refine_ls_shift/su_mean 0.000
_refine_ls_structure_factor_coef Fsqd
_refine_ls_weighting_details 'calc w=1/[\s^2^(Fo^2^)+(0.0498P)^2^+0.0000P] where P=(Fo^2^+2Fc^2^)/3'
_refine_ls_weighting_scheme calc
_refine_ls_wR_factor_gt 0.1152
_refine_ls_wR_factor_ref 0.1345
_reflns_number_gt 7864
_reflns_number_total 15230
_reflns_threshold_expression >2sigma(I)
_cod_duplicate_entry 7002529
_cod_data_source_file b910181k.txt
_cod_data_source_block 09011
_cod_depositor_comments
;
The following automatic conversions were performed:

'_symmetry_cell_setting' value 'Monoclinic' changed to 'monoclinic'
according to
/usr/data/users/saulius/automatic-downloads/retrospective/RSC/lib/dictionaries/cif_core.dic
dictionary named 'cif_core.dic' version 2.4.2 from 2011-04-26.

Automatic conversion script
Id: cif_fix_values 2281 2013-09-26 08:29:07Z andrius 
;
_cod_original_sg_symbol_H-M P2(1)/c
_cod_original_formula_sum 'C59 H74 Br4 Cl15 N6 Ni2 O2.50'
_cod_database_code 7030607

loop_
_symmetry_equiv_pos_as_xyz
'x, y, z'
'-x, y+1/2, -z+1/2'
'-x, -y, -z'
'x, -y-1/2, z-1/2'

loop_
_atom_site_label
_atom_site_type_symbol
_atom_site_fract_x
_atom_site_fract_y
_atom_site_fract_z
_atom_site_U_iso_or_equiv
_atom_site_adp_type
_atom_site_occupancy
_atom_site_symmetry_multiplicity
_atom_site_calc_flag
_atom_site_refinement_flags
_atom_site_disorder_assembly
_atom_site_disorder_group
Ni1 Ni 0.25914(4) -0.16250(5) 0.07606(3) 0.0260(2) Uani 1 1 d . . .
Ni2 Ni 0.24661(4) 0.14327(5) -0.00368(3) 0.0275(2) Uani 1 1 d . . .
Br1 Br 0.24980(5) -0.29223(5) 0.02450(3) 0.0540(2) Uani 1 1 d . . .
Br2 Br 0.35493(3) 0.09907(4) 0.05285(2) 0.02733(16) Uani 1 1 d . . .
Br3 Br 0.30947(4) 0.17928(4) -0.07931(2) 0.03125(17) Uani 1 1 d . . .
O1 O 0.1437(2) -0.1467(4) 0.05859(17) 0.0655(17) Uani 1 1 d . . .
O2 O 0.2587(2) -0.0433(2) 0.10558(15) 0.0329(11) Uani 1 1 d . . .
N1 N 0.2468(3) -0.2219(3) 0.14831(17) 0.0238(12) Uani 1 1 d . . .
N2 N 0.3656(3) -0.1825(3) 0.10372(18) 0.0258(12) Uani 1 1 d . . .
N3 N 0.3242(3) -0.1064(3) 0.01909(17) 0.0243(12) Uani 1 1 d . . .
N4 N 0.1993(3) 0.0325(3) -0.04125(16) 0.0234(12) Uani 1 1 d . . .
N5 N 0.1508(3) 0.1860(3) -0.03798(17) 0.0245(12) Uani 1 1 d . . .
N6 N 0.2458(3) 0.2685(3) 0.02266(18) 0.0272(12) Uani 1 1 d . . .
C1 C 0.1787(3) -0.2435(4) 0.1713(2) 0.0263(15) Uani 1 1 d . . .
C2 C 0.1511(3) -0.3236(4) 0.1681(2) 0.0281(15) Uani 1 1 d . . .
C3 C 0.0900(4) -0.3426(4) 0.1948(2) 0.0379(18) Uani 1 1 d . . .
H3 H 0.0705 -0.3971 0.1933 0.045 Uiso 1 1 calc R . .
C4 C 0.0568(4) -0.2848(5) 0.2236(2) 0.0399(18) Uani 1 1 d . . .
C5 C 0.0854(4) -0.2068(5) 0.2252(2) 0.0402(18) Uani 1 1 d . . .
H5 H 0.0631 -0.1667 0.2445 0.048 Uiso 1 1 calc R . .
C6 C 0.1460(4) -0.1839(4) 0.1995(2) 0.0295(16) Uani 1 1 d . . .
C7 C 0.1832(4) -0.3889(4) 0.1365(3) 0.0376(17) Uani 1 1 d . . .
H7 H 0.2269 -0.3643 0.1213 0.045 Uiso 1 1 calc R . .
C8 C 0.2133(4) -0.4631(5) 0.1683(3) 0.067(3) Uani 1 1 d . . .
H8A H 0.2500 -0.4439 0.1955 0.100 Uiso 1 1 calc R . .
H8B H 0.2381 -0.5019 0.1476 0.100 Uiso 1 1 calc R . .
H8C H 0.1709 -0.4905 0.1820 0.100 Uiso 1 1 calc R . .
C9 C 0.1240(4) -0.4159(4) 0.0945(3) 0.053(2) Uani 1 1 d . . .
H9A H 0.0799 -0.4393 0.1085 0.079 Uiso 1 1 calc R . .
H9B H 0.1461 -0.4575 0.0742 0.079 Uiso 1 1 calc R . .
H9C H 0.1079 -0.3683 0.0738 0.079 Uiso 1 1 calc R . .
C10 C 0.1762(4) -0.0964(4) 0.2052(2) 0.0398(18) Uani 1 1 d . . .
H10 H 0.2159 -0.0902 0.1819 0.048 Uiso 1 1 calc R . .
C11 C 0.1147(5) -0.0331(5) 0.1903(3) 0.079(3) Uani 1 1 d . . .
H11A H 0.0963 -0.0401 0.1552 0.119 Uiso 1 1 calc R . .
H11B H 0.1358 0.0223 0.1958 0.119 Uiso 1 1 calc R . .
H11C H 0.0725 -0.0407 0.2105 0.119 Uiso 1 1 calc R . .
C12 C 0.2145(5) -0.0797(5) 0.2572(3) 0.083(3) Uani 1 1 d . . .
H12A H 0.1783 -0.0897 0.2814 0.125 Uiso 1 1 calc R . .
H12B H 0.2315 -0.0224 0.2595 0.125 Uiso 1 1 calc R . .
H12C H 0.2583 -0.1163 0.2641 0.125 Uiso 1 1 calc R . .
C13 C -0.0080(4) -0.3093(5) 0.2531(3) 0.052(2) Uani 1 1 d . . .
H13 H -0.0290 -0.2565 0.2646 0.063 Uiso 1 1 calc R . .
C14 C -0.0722(5) -0.3500(7) 0.2232(3) 0.115(4) Uani 1 1 d . . .
H14A H -0.0859 -0.3184 0.1927 0.173 Uiso 1 1 calc R . .
H14B H -0.1160 -0.3526 0.2424 0.173 Uiso 1 1 calc R . .
H14C H -0.0573 -0.4058 0.2146 0.173 Uiso 1 1 calc R . .
C15 C 0.0218(4) -0.3547(6) 0.2996(3) 0.069(3) Uani 1 1 d . . .
H15A H -0.0195 -0.3631 0.3204 0.104 Uiso 1 1 calc R . .
H15B H 0.0623 -0.3224 0.3179 0.104 Uiso 1 1 calc R . .
H15C H 0.0421 -0.4081 0.2907 0.104 Uiso 1 1 calc R . .
C16 C 0.3226(4) -0.2774(4) 0.2231(2) 0.0445(19) Uani 1 1 d . . .
H16A H 0.3533 -0.2407 0.2458 0.067 Uiso 1 1 calc R . .
H16B H 0.3490 -0.3300 0.2210 0.067 Uiso 1 1 calc R . .
H16C H 0.2733 -0.2866 0.2355 0.067 Uiso 1 1 calc R . .
C17 C 0.3107(3) -0.2389(4) 0.1727(2) 0.0266(15) Uani 1 1 d . . .
C18 C 0.3788(3) -0.2178(4) 0.1485(2) 0.0291(16) Uani 1 1 d . . .
C19 C 0.4533(4) -0.2329(4) 0.1693(2) 0.0401(18) Uani 1 1 d . . .
H19 H 0.4629 -0.2588 0.2007 0.048 Uiso 1 1 calc R . .
C20 C 0.5127(4) -0.2093(5) 0.1434(3) 0.046(2) Uani 1 1 d . . .
H20 H 0.5637 -0.2181 0.1570 0.055 Uiso 1 1 calc R . .
C21 C 0.4973(3) -0.1730(4) 0.0976(2) 0.0374(17) Uani 1 1 d . . .
H21 H 0.5379 -0.1565 0.0796 0.045 Uiso 1 1 calc R . .
C22 C 0.4229(3) -0.1606(4) 0.0778(2) 0.0274(15) Uani 1 1 d . . .
C23 C 0.3999(3) -0.1205(4) 0.0300(2) 0.0271(15) Uani 1 1 d . . .
C24 C 0.4528(4) -0.0965(4) -0.0011(2) 0.0301(16) Uani 1 1 d . . .
H24 H 0.5050 -0.1092 0.0072 0.036 Uiso 1 1 calc R . .
C25 C 0.4301(4) -0.0544(4) -0.0437(2) 0.0299(16) Uani 1 1 d . . .
H25 H 0.4658 -0.0388 -0.0657 0.036 Uiso 1 1 calc R . .
C26 C 0.3543(4) -0.0351(4) -0.0539(2) 0.0294(16) Uani 1 1 d . . .
H26 H 0.3373 -0.0034 -0.0824 0.035 Uiso 1 1 calc R . .
C27 C 0.3031(3) -0.0627(4) -0.0222(2) 0.0238(14) Uani 1 1 d . . .
C28 C 0.2220(3) -0.0468(4) -0.0376(2) 0.0243(15) Uani 1 1 d . . .
C29 C 0.1739(4) -0.1110(4) -0.0539(2) 0.0318(16) Uani 1 1 d . . .
H29 H 0.1903 -0.1664 -0.0496 0.038 Uiso 1 1 calc R . .
C30 C 0.1023(4) -0.0936(4) -0.0763(2) 0.0385(18) Uani 1 1 d . . .
H30 H 0.0685 -0.1369 -0.0869 0.046 Uiso 1 1 calc R . .
C31 C 0.0803(4) -0.0138(4) -0.0830(2) 0.0352(17) Uani 1 1 d . . .
H31 H 0.0323 -0.0006 -0.1004 0.042 Uiso 1 1 calc R . .
C32 C 0.1292(3) 0.0478(4) -0.0641(2) 0.0265(15) Uani 1 1 d . . .
C33 C 0.1062(3) 0.1357(4) -0.0673(2) 0.0269(15) Uani 1 1 d . . .
C34 C 0.0444(4) 0.1673(5) -0.0968(2) 0.0374(18) Uani 1 1 d . . .
H34 H 0.0122 0.1321 -0.1177 0.045 Uiso 1 1 calc R . .
C35 C 0.0303(4) 0.2505(4) -0.0954(2) 0.0399(18) Uani 1 1 d . . .
H35 H -0.0120 0.2728 -0.1155 0.048 Uiso 1 1 calc R . .
C36 C 0.0765(4) 0.3015(4) -0.0653(2) 0.0346(17) Uani 1 1 d . . .
H36 H 0.0671 0.3590 -0.0645 0.042 Uiso 1 1 calc R . .
C37 C 0.1377(3) 0.2668(4) -0.0359(2) 0.0269(15) Uani 1 1 d . . .
C38 C 0.1916(4) 0.3110(4) -0.0001(2) 0.0317(16) Uani 1 1 d . . .
C39 C 0.1775(4) 0.4008(4) 0.0078(2) 0.0432(19) Uani 1 1 d . . .
H39A H 0.2118 0.4207 0.0360 0.065 Uiso 1 1 calc R . .
H39B H 0.1247 0.4088 0.0146 0.065 Uiso 1 1 calc R . .
H39C H 0.1866 0.4315 -0.0221 0.065 Uiso 1 1 calc R . .
C40 C 0.2976(4) 0.3081(4) 0.0597(2) 0.0318(16) Uani 1 1 d . . .
C41 C 0.2874(4) 0.2944(4) 0.1096(2) 0.0397(18) Uani 1 1 d . . .
C42 C 0.3381(5) 0.3303(5) 0.1457(3) 0.053(2) Uani 1 1 d . . .
H42 H 0.3311 0.3217 0.1795 0.063 Uiso 1 1 calc R . .
C43 C 0.3988(5) 0.3785(5) 0.1344(3) 0.059(2) Uani 1 1 d . . .
C44 C 0.4075(4) 0.3896(4) 0.0849(3) 0.049(2) Uani 1 1 d . . .
H44 H 0.4489 0.4221 0.0765 0.059 Uiso 1 1 calc R . .
C45 C 0.3589(4) 0.3557(4) 0.0468(3) 0.0373(17) Uani 1 1 d . . .
C46 C 0.2198(5) 0.2458(5) 0.1235(3) 0.054(2) Uani 1 1 d . . .
H46 H 0.1998 0.2133 0.0936 0.065 Uiso 1 1 calc R . .
C47 C 0.1560(5) 0.3045(6) 0.1355(4) 0.095(3) Uani 1 1 d . . .
H47A H 0.1726 0.3352 0.1658 0.142 Uiso 1 1 calc R . .
H47B H 0.1105 0.2726 0.1405 0.142 Uiso 1 1 calc R . .
H47C H 0.1443 0.3430 0.1080 0.142 Uiso 1 1 calc R . .
C48 C 0.2395(5) 0.1858(5) 0.1649(3) 0.071(3) Uani 1 1 d . . .
H48A H 0.2824 0.1517 0.1573 0.107 Uiso 1 1 calc R . .
H48B H 0.1956 0.1506 0.1687 0.107 Uiso 1 1 calc R . .
H48C H 0.2535 0.2159 0.1959 0.107 Uiso 1 1 calc R . .
C49 C 0.4525(6) 0.4179(6) 0.1755(4) 0.097(4) Uani 1 1 d . . .
H49 H 0.4909 0.4310 0.1521 0.117 Uiso 1 1 calc R . .
C50 C 0.5004(8) 0.3740(7) 0.2032(5) 0.190(8) Uani 1 1 d . . .
H50A H 0.5307 0.4096 0.2269 0.285 Uiso 1 1 calc R . .
H50B H 0.5340 0.3452 0.1826 0.285 Uiso 1 1 calc R . .
H50C H 0.4729 0.3337 0.2214 0.285 Uiso 1 1 calc R . .
C51 C 0.4340(5) 0.5038(5) 0.1812(3) 0.080(3) Uani 1 1 d . . .
H51A H 0.3847 0.5084 0.1943 0.121 Uiso 1 1 calc R . .
H51B H 0.4314 0.5312 0.1489 0.121 Uiso 1 1 calc R . .
H51C H 0.4732 0.5299 0.2042 0.121 Uiso 1 1 calc R . .
C52 C 0.3726(4) 0.3735(4) -0.0060(3) 0.045(2) Uani 1 1 d . . .
H52 H 0.3300 0.3487 -0.0283 0.055 Uiso 1 1 calc R . .
C53 C 0.4473(4) 0.3332(5) -0.0181(3) 0.062(2) Uani 1 1 d . . .
H53A H 0.4901 0.3583 0.0023 0.093 Uiso 1 1 calc R . .
H53B H 0.4533 0.3415 -0.0532 0.093 Uiso 1 1 calc R . .
H53C H 0.4458 0.2742 -0.0110 0.093 Uiso 1 1 calc R . .
C54 C 0.3740(5) 0.4662(5) -0.0166(3) 0.070(3) Uani 1 1 d . . .
H54A H 0.3258 0.4909 -0.0096 0.105 Uiso 1 1 calc R . .
H54B H 0.3813 0.4752 -0.0515 0.105 Uiso 1 1 calc R . .
H54C H 0.4159 0.4918 0.0045 0.105 Uiso 1 1 calc R . .
Br4 Br 0.12101(5) 0.07088(7) 0.06157(3) 0.0759(3) Uani 1 1 d . . .
C55 C 0.5390(5) 0.9152(6) 0.8247(3) 0.086(3) Uani 1 1 d . . .
H55 H 0.5537 0.8909 0.8582 0.104 Uiso 1 1 calc R A 1
Cl1 Cl 0.5852(3) 1.00245(19) 0.81751(14) 0.198(2) Uani 1 1 d . B .
Cl2 Cl 0.5538(2) 0.84782(19) 0.77915(11) 0.1360(14) Uani 1 1 d . B .
Cl3A Cl 0.4467(4) 0.9664(4) 0.8219(2) 0.101(2) Uani 0.50 1 d P B 1
Cl3B Cl 0.4454(4) 0.8897(7) 0.8237(3) 0.160(4) Uani 0.50 1 d P B 2
C56 C 0.3317(7) 0.7242(6) 0.9026(3) 0.108(4) Uani 1 1 d . . .
H56 H 0.3120 0.7356 0.9351 0.129 Uiso 1 1 calc R . .
Cl4 Cl 0.28531(17) 0.78728(16) 0.85890(9) 0.0953(9) Uani 1 1 d . . .
Cl5 Cl 0.4294(3) 0.7418(2) 0.90929(15) 0.188(2) Uani 1 1 d . . .
Cl6 Cl 0.3133(2) 0.62043(17) 0.88723(12) 0.1471(14) Uani 1 1 d . . .
C57 C 0.3023(5) 0.3663(5) 0.8528(3) 0.068(3) Uani 1 1 d . . .
H57 H 0.3178 0.3272 0.8805 0.082 Uiso 1 1 calc R . .
Cl7 Cl 0.22504(13) 0.42712(15) 0.87047(8) 0.0768(7) Uani 1 1 d . . .
Cl8 Cl 0.37929(15) 0.42696(16) 0.84440(10) 0.0908(8) Uani 1 1 d . . .
Cl9 Cl 0.27473(17) 0.30918(17) 0.80046(9) 0.1001(9) Uani 1 1 d . . .
C58 C 0.2200(4) 0.0788(5) 0.8110(3) 0.052(2) Uani 1 1 d . . .
H58 H 0.2329 0.1109 0.8422 0.062 Uiso 1 1 calc R . .
Cl10 Cl 0.12958(15) 0.10806(18) 0.78472(10) 0.1045(10) Uani 1 1 d . . .
Cl11 Cl 0.28762(16) 0.09910(16) 0.77105(9) 0.0966(9) Uani 1 1 d . . .
Cl12 Cl 0.22003(14) -0.02480(14) 0.82552(8) 0.0743(7) Uani 1 1 d . . .
C59 C 0.0821(5) 0.6415(5) 0.9422(4) 0.084(3) Uani 1 1 d . . .
H59 H 0.1301 0.6410 0.9652 0.101 Uiso 1 1 calc R . .
Cl13 Cl 0.02405(16) 0.71708(18) 0.96206(10) 0.0995(9) Uani 1 1 d . . .
Cl14 Cl 0.1049(2) 0.6688(3) 0.88397(14) 0.1614(15) Uani 1 1 d . . .
Cl15 Cl 0.03988(19) 0.54944(17) 0.94635(18) 0.191(2) Uani 1 1 d . . .
O3 O 0.0391(8) 0.9318(9) 0.0245(5) 0.109(5) Uani 0.50 1 d P . .

loop_
_atom_site_aniso_label
_atom_site_aniso_U_11
_atom_site_aniso_U_22
_atom_site_aniso_U_33
_atom_site_aniso_U_23
_atom_site_aniso_U_13
_atom_site_aniso_U_12
Ni1 0.0196(4) 0.0318(5) 0.0264(4) 0.0037(4) 0.0016(3) -0.0013(4)
Ni2 0.0251(5) 0.0275(5) 0.0284(5) -0.0025(4) -0.0045(4) 0.0048(4)
Br1 0.0820(6) 0.0404(5) 0.0361(4) 0.0013(4) -0.0091(4) -0.0207(4)
Br2 0.0228(3) 0.0309(4) 0.0275(3) -0.0014(3) -0.0010(3) 0.0017(3)
Br3 0.0262(4) 0.0351(4) 0.0332(4) -0.0003(3) 0.0071(3) -0.0020(3)
O1 0.018(3) 0.129(5) 0.049(3) 0.032(3) 0.005(2) -0.004(3)
O2 0.040(3) 0.026(3) 0.036(3) 0.001(2) 0.017(2) 0.009(2)
N1 0.023(3) 0.024(3) 0.024(3) -0.002(2) 0.000(2) 0.001(2)
N2 0.025(3) 0.025(3) 0.028(3) -0.001(2) 0.004(2) 0.003(2)
N3 0.020(3) 0.026(3) 0.027(3) -0.002(2) 0.005(2) 0.000(2)
N4 0.021(3) 0.028(3) 0.021(3) -0.002(2) 0.002(2) -0.003(2)
N5 0.022(3) 0.029(3) 0.024(3) -0.003(2) 0.005(2) -0.004(2)
N6 0.027(3) 0.027(3) 0.027(3) -0.003(2) 0.001(2) 0.003(3)
C1 0.020(3) 0.034(4) 0.025(4) 0.008(3) 0.002(3) -0.002(3)
C2 0.026(4) 0.025(4) 0.031(4) 0.007(3) -0.003(3) 0.003(3)
C3 0.031(4) 0.039(5) 0.041(4) 0.015(4) -0.012(3) -0.012(4)
C4 0.034(4) 0.049(5) 0.039(4) 0.019(4) 0.011(3) 0.003(4)
C5 0.040(4) 0.046(5) 0.036(4) 0.005(4) 0.008(3) 0.002(4)
C6 0.032(4) 0.031(4) 0.026(4) 0.005(3) 0.004(3) -0.002(3)
C7 0.029(4) 0.024(4) 0.058(5) 0.006(4) 0.002(4) -0.006(3)
C8 0.061(6) 0.036(5) 0.103(7) 0.015(5) 0.010(5) 0.014(4)
C9 0.048(5) 0.040(5) 0.070(6) -0.015(4) 0.009(4) -0.006(4)
C10 0.050(5) 0.039(5) 0.033(4) -0.005(3) 0.019(4) -0.007(4)
C11 0.070(7) 0.039(6) 0.125(8) 0.005(5) 0.001(6) -0.005(5)
C12 0.100(8) 0.087(8) 0.061(6) -0.016(5) 0.001(6) -0.033(6)
C13 0.033(4) 0.076(6) 0.049(5) 0.023(4) 0.010(4) -0.008(4)
C14 0.055(6) 0.214(13) 0.077(7) 0.031(8) 0.008(5) -0.063(8)
C15 0.051(5) 0.101(8) 0.058(6) 0.030(5) 0.014(4) -0.018(5)
C16 0.032(4) 0.061(5) 0.040(4) 0.015(4) -0.002(3) -0.003(4)
C17 0.026(4) 0.027(4) 0.027(4) 0.002(3) 0.004(3) -0.007(3)
C18 0.024(4) 0.032(4) 0.031(4) -0.004(3) 0.000(3) 0.004(3)
C19 0.029(4) 0.057(5) 0.032(4) 0.010(4) -0.007(3) 0.008(4)
C20 0.022(4) 0.064(6) 0.052(5) 0.008(4) 0.003(4) 0.006(4)
C21 0.018(4) 0.045(5) 0.049(5) 0.008(4) 0.007(3) 0.007(3)
C22 0.023(3) 0.025(4) 0.035(4) -0.008(3) 0.006(3) 0.001(3)
C23 0.026(4) 0.024(4) 0.032(4) -0.005(3) 0.006(3) 0.000(3)
C24 0.024(4) 0.029(4) 0.038(4) -0.006(3) 0.008(3) 0.002(3)
C25 0.030(4) 0.032(4) 0.031(4) -0.007(3) 0.019(3) -0.007(3)
C26 0.034(4) 0.031(4) 0.025(4) -0.006(3) 0.010(3) -0.002(3)
C27 0.029(4) 0.018(4) 0.025(4) -0.007(3) 0.006(3) 0.000(3)
C28 0.032(4) 0.027(4) 0.016(3) -0.001(3) 0.008(3) -0.003(3)
C29 0.038(4) 0.031(4) 0.026(4) 0.000(3) 0.002(3) -0.003(3)
C30 0.044(4) 0.031(4) 0.037(4) 0.006(3) -0.013(3) -0.017(4)
C31 0.028(4) 0.038(5) 0.037(4) 0.011(3) -0.008(3) -0.007(3)
C32 0.022(4) 0.027(4) 0.031(4) 0.003(3) 0.002(3) -0.003(3)
C33 0.019(3) 0.035(4) 0.026(4) 0.003(3) 0.002(3) 0.000(3)
C34 0.026(4) 0.051(5) 0.034(4) -0.002(4) -0.001(3) 0.002(4)
C35 0.030(4) 0.046(5) 0.041(4) 0.000(4) -0.007(3) 0.014(4)
C36 0.035(4) 0.033(4) 0.035(4) 0.001(3) 0.001(3) 0.005(3)
C37 0.025(4) 0.029(4) 0.027(4) -0.001(3) 0.004(3) 0.005(3)
C38 0.033(4) 0.030(4) 0.034(4) -0.005(3) 0.010(3) 0.000(3)
C39 0.043(4) 0.038(5) 0.046(4) -0.011(4) -0.005(4) 0.010(4)
C40 0.029(4) 0.022(4) 0.042(4) -0.008(3) -0.001(3) 0.007(3)
C41 0.041(4) 0.042(5) 0.035(4) -0.003(3) -0.004(4) 0.006(4)
C42 0.062(6) 0.061(6) 0.032(4) -0.019(4) -0.006(4) 0.013(5)
C43 0.053(6) 0.055(6) 0.064(6) -0.025(5) -0.022(5) 0.005(5)
C44 0.032(4) 0.040(5) 0.073(6) -0.019(4) -0.001(4) -0.004(4)
C45 0.031(4) 0.032(4) 0.048(5) -0.010(4) -0.001(3) 0.008(3)
C46 0.066(6) 0.064(6) 0.031(4) 0.002(4) -0.002(4) -0.009(5)
C47 0.059(6) 0.106(9) 0.124(9) 0.041(7) 0.036(6) 0.013(6)
C48 0.077(6) 0.092(7) 0.043(5) 0.010(5) 0.003(5) -0.006(6)
C49 0.082(7) 0.083(8) 0.114(9) -0.058(7) -0.051(6) 0.012(6)
C50 0.229(16) 0.096(10) 0.202(14) -0.042(9) -0.178(13) 0.035(10)
C51 0.054(6) 0.082(8) 0.101(8) -0.051(6) -0.009(5) -0.006(5)
C52 0.043(5) 0.042(5) 0.052(5) -0.005(4) 0.005(4) -0.013(4)
C53 0.050(5) 0.075(6) 0.064(6) -0.020(5) 0.018(4) -0.014(5)
C54 0.074(6) 0.051(6) 0.084(7) 0.011(5) 0.008(5) -0.011(5)
Br4 0.0661(6) 0.1242(9) 0.0361(5) -0.0070(5) -0.0002(4) 0.0517(6)
C55 0.097(8) 0.129(10) 0.027(5) 0.015(5) -0.022(5) -0.021(7)
Cl1 0.311(6) 0.074(2) 0.168(3) 0.036(2) -0.164(3) -0.055(3)
Cl2 0.169(3) 0.110(2) 0.110(2) -0.0435(19) -0.075(2) 0.055(2)
Cl3A 0.133(6) 0.123(5) 0.048(3) 0.011(4) 0.011(3) 0.054(5)
Cl3B 0.092(5) 0.306(12) 0.085(5) -0.051(7) 0.024(4) -0.070(8)
C56 0.185(13) 0.080(8) 0.056(6) -0.002(5) 0.009(7) 0.065(8)
Cl4 0.142(2) 0.0759(18) 0.0691(16) 0.0129(14) 0.0138(16) 0.0458(17)
Cl5 0.211(4) 0.140(3) 0.186(4) -0.083(3) -0.099(3) 0.077(3)
Cl6 0.246(4) 0.057(2) 0.131(3) 0.0004(18) -0.010(3) 0.038(2)
C57 0.099(7) 0.043(5) 0.059(6) -0.007(4) -0.001(5) 0.009(5)
Cl7 0.0758(16) 0.0860(19) 0.0687(15) 0.0045(13) 0.0079(13) -0.0074(14)
Cl8 0.0915(19) 0.085(2) 0.100(2) 0.0014(15) 0.0299(16) -0.0114(16)
Cl9 0.134(2) 0.097(2) 0.0654(16) -0.0168(14) -0.0064(16) -0.0124(19)
C58 0.056(5) 0.063(6) 0.035(4) -0.008(4) -0.002(4) -0.003(4)
Cl10 0.092(2) 0.119(2) 0.096(2) -0.0085(17) -0.0212(16) 0.0397(18)
Cl11 0.125(2) 0.0833(19) 0.0927(19) -0.0228(15) 0.0611(17) -0.0428(17)
Cl12 0.1008(19) 0.0596(16) 0.0627(14) 0.0134(12) 0.0101(13) -0.0063(14)
C59 0.077(7) 0.062(7) 0.104(8) 0.000(6) -0.036(6) -0.010(6)
Cl13 0.096(2) 0.098(2) 0.111(2) -0.0087(17) 0.0395(18) -0.0306(18)
Cl14 0.176(4) 0.194(4) 0.125(3) -0.038(3) 0.064(3) 0.006(3)
Cl15 0.124(3) 0.0455(18) 0.373(6) 0.039(3) -0.120(3) -0.0266(18)
O3 0.106(11) 0.126(13) 0.099(10) 0.012(9) 0.023(9) 0.008(9)

loop_
_atom_type_symbol
_atom_type_description
_atom_type_scat_dispersion_real
_atom_type_scat_dispersion_imag
_atom_type_scat_source
C C 0.0033 0.0016 'International Tables Vol C Tables 4.2.6.8 and 6.1.1.4'
H H 0.0000 0.0000 'International Tables Vol C Tables 4.2.6.8 and 6.1.1.4'
N N 0.0061 0.0033 'International Tables Vol C Tables 4.2.6.8 and 6.1.1.4'
Ni Ni 0.3393 1.1124 'International Tables Vol C Tables 4.2.6.8 and 6.1.1.4'
Br Br -0.2901 2.4595 'International Tables Vol C Tables 4.2.6.8 and 6.1.1.4'
Cl Cl 0.1484 0.1585 'International Tables Vol C Tables 4.2.6.8 and 6.1.1.4'
O O 0.0106 0.0060 'International Tables Vol C Tables 4.2.6.8 and 6.1.1.4'

loop_
_geom_angle_atom_site_label_1
_geom_angle_atom_site_label_2
_geom_angle_atom_site_label_3
_geom_angle
N2 Ni1 O1 170.67(19)
N2 Ni1 O2 92.84(18)
O1 Ni1 O2 85.9(2)
N2 Ni1 N1 76.94(19)
O1 Ni1 N1 93.89(18)
O2 Ni1 N1 93.47(16)
N2 Ni1 N3 77.71(19)
O1 Ni1 N3 111.34(18)
O2 Ni1 N3 84.76(16)
N1 Ni1 N3 154.47(18)
N2 Ni1 Br1 94.33(14)
O1 Ni1 Br1 88.42(17)
O2 Ni1 Br1 168.57(12)
N1 Ni1 Br1 96.81(12)
N3 Ni1 Br1 88.08(13)
N5 Ni2 N6 77.8(2)
N5 Ni2 N4 78.7(2)
N6 Ni2 N4 156.01(19)
N5 Ni2 Br2 169.12(14)
N6 Ni2 Br2 95.92(14)
N4 Ni2 Br2 106.64(13)
N5 Ni2 Br3 88.10(13)
N6 Ni2 Br3 94.00(13)
N4 Ni2 Br3 89.58(12)
Br2 Ni2 Br3 101.28(4)
C17 N1 C1 117.0(5)
C17 N1 Ni1 112.7(4)
C1 N1 Ni1 130.3(4)
C18 N2 C22 121.3(5)
C18 N2 Ni1 118.6(4)
C22 N2 Ni1 120.0(4)
C27 N3 C23 116.7(5)
C27 N3 Ni1 132.7(4)
C23 N3 Ni1 110.5(4)
C32 N4 C28 117.4(5)
C32 N4 Ni2 110.4(4)
C28 N4 Ni2 130.9(4)
C37 N5 C33 122.1(5)
C37 N5 Ni2 118.1(4)
C33 N5 Ni2 119.3(4)
C38 N6 C40 118.8(5)
C38 N6 Ni2 112.3(4)
C40 N6 Ni2 128.9(4)
C2 C1 C6 121.4(6)
C2 C1 N1 120.0(6)
C6 C1 N1 118.4(6)
C1 C2 C3 117.4(6)
C1 C2 C7 122.9(6)
C3 C2 C7 119.7(6)
C4 C3 C2 122.5(6)
C4 C3 H3 118.8
C2 C3 H3 118.8
C5 C4 C3 117.9(6)
C5 C4 C13 121.7(7)
C3 C4 C13 120.4(7)
C4 C5 C6 122.5(7)
C4 C5 H5 118.8
C6 C5 H5 118.8
C5 C6 C1 118.3(6)
C5 C6 C10 118.8(6)
C1 C6 C10 122.8(6)
C2 C7 C9 110.8(5)
C2 C7 C8 111.1(6)
C9 C7 C8 111.1(6)
C2 C7 H7 107.9
C9 C7 H7 107.9
C8 C7 H7 107.9
C7 C8 H8A 109.5
C7 C8 H8B 109.5
H8A C8 H8B 109.5
C7 C8 H8C 109.5
H8A C8 H8C 109.5
H8B C8 H8C 109.5
C7 C9 H9A 109.5
C7 C9 H9B 109.5
H9A C9 H9B 109.5
C7 C9 H9C 109.5
H9A C9 H9C 109.5
H9B C9 H9C 109.5
C11 C10 C6 111.9(6)
C11 C10 C12 111.1(7)
C6 C10 C12 112.1(6)
C11 C10 H10 107.1
C6 C10 H10 107.1
C12 C10 H10 107.1
C10 C11 H11A 109.5
C10 C11 H11B 109.5
H11A C11 H11B 109.5
C10 C11 H11C 109.5
H11A C11 H11C 109.5
H11B C11 H11C 109.5
C10 C12 H12A 109.5
C10 C12 H12B 109.5
H12A C12 H12B 109.5
C10 C12 H12C 109.5
H12A C12 H12C 109.5
H12B C12 H12C 109.5
C14 C13 C15 114.8(7)
C14 C13 C4 114.1(6)
C15 C13 C4 110.6(6)
C14 C13 H13 105.5
C15 C13 H13 105.5
C4 C13 H13 105.5
C13 C14 H14A 109.5
C13 C14 H14B 109.5
H14A C14 H14B 109.5
C13 C14 H14C 109.5
H14A C14 H14C 109.5
H14B C14 H14C 109.5
C13 C15 H15A 109.5
C13 C15 H15B 109.5
H15A C15 H15B 109.5
C13 C15 H15C 109.5
H15A C15 H15C 109.5
H15B C15 H15C 109.5
C17 C16 H16A 109.5
C17 C16 H16B 109.5
H16A C16 H16B 109.5
C17 C16 H16C 109.5
H16A C16 H16C 109.5
H16B C16 H16C 109.5
N1 C17 C18 116.1(5)
N1 C17 C16 126.4(6)
C18 C17 C16 117.5(6)
N2 C18 C19 120.3(6)
N2 C18 C17 115.6(5)
C19 C18 C17 124.1(6)
C20 C19 C18 118.9(6)
C20 C19 H19 120.5
C18 C19 H19 120.5
C21 C20 C19 119.4(6)
C21 C20 H20 120.3
C19 C20 H20 120.3
C20 C21 C22 120.1(6)
C20 C21 H21 119.9
C22 C21 H21 119.9
N2 C22 C21 119.9(6)
N2 C22 C23 115.2(5)
C21 C22 C23 124.8(6)
N3 C23 C24 122.4(6)
N3 C23 C22 116.2(5)
C24 C23 C22 121.4(6)
C25 C24 C23 120.0(6)
C25 C24 H24 120.0
C23 C24 H24 120.0
C24 C25 C26 118.5(6)
C24 C25 H25 120.7
C26 C25 H25 120.7
C25 C26 C27 119.2(6)
C25 C26 H26 120.4
C27 C26 H26 120.4
N3 C27 C26 123.0(6)
N3 C27 C28 120.2(5)
C26 C27 C28 116.6(5)
N4 C28 C29 121.8(6)
N4 C28 C27 117.4(5)
C29 C28 C27 120.3(6)
C30 C29 C28 119.4(6)
C30 C29 H29 120.3
C28 C29 H29 120.3
C31 C30 C29 119.5(6)
C31 C30 H30 120.2
C29 C30 H30 120.2
C30 C31 C32 118.7(6)
C30 C31 H31 120.6
C32 C31 H31 120.6
N4 C32 C31 123.0(6)
N4 C32 C33 115.9(5)
C31 C32 C33 121.1(6)
N5 C33 C34 119.8(6)
N5 C33 C32 114.3(5)
C34 C33 C32 125.8(6)
C35 C34 C33 118.9(6)
C35 C34 H34 120.6
C33 C34 H34 120.6
C36 C35 C34 120.9(6)
C36 C35 H35 119.6
C34 C35 H35 119.6
C35 C36 C37 118.2(6)
C35 C36 H36 120.9
C37 C36 H36 120.9
N5 C37 C36 120.2(6)
N5 C37 C38 113.8(5)
C36 C37 C38 126.0(6)
N6 C38 C37 116.8(6)
N6 C38 C39 125.6(6)
C37 C38 C39 117.5(6)
C38 C39 H39A 109.5
C38 C39 H39B 109.5
H39A C39 H39B 109.5
C38 C39 H39C 109.5
H39A C39 H39C 109.5
H39B C39 H39C 109.5
C41 C40 C45 120.6(6)
C41 C40 N6 117.7(6)
C45 C40 N6 121.6(6)
C42 C41 C40 118.3(7)
C42 C41 C46 121.0(7)
C40 C41 C46 120.5(6)
C41 C42 C43 122.8(7)
C41 C42 H42 118.6
C43 C42 H42 118.6
C44 C43 C42 117.3(7)
C44 C43 C49 121.9(9)
C42 C43 C49 120.8(9)
C43 C44 C45 123.2(7)
C43 C44 H44 118.4
C45 C44 H44 118.4
C44 C45 C40 117.9(7)
C44 C45 C52 118.8(7)
C40 C45 C52 123.3(6)
C48 C46 C41 113.4(7)
C48 C46 C47 111.2(7)
C41 C46 C47 110.3(7)
C48 C46 H46 107.2
C41 C46 H46 107.2
C47 C46 H46 107.2
C46 C47 H47A 109.5
C46 C47 H47B 109.5
H47A C47 H47B 109.5
C46 C47 H47C 109.5
H47A C47 H47C 109.5
H47B C47 H47C 109.5
C46 C48 H48A 109.5
C46 C48 H48B 109.5
H48A C48 H48B 109.5
C46 C48 H48C 109.5
H48A C48 H48C 109.5
H48B C48 H48C 109.5
C50 C49 C51 128.0(9)
C50 C49 C43 120.8(9)
C51 C49 C43 110.7(8)
C50 C49 H49 92.2
C51 C49 H49 92.2
C43 C49 H49 92.2
C49 C50 H50A 109.5
C49 C50 H50B 109.5
H50A C50 H50B 109.5
C49 C50 H50C 109.5
H50A C50 H50C 109.5
H50B C50 H50C 109.5
C49 C51 H51A 109.5
C49 C51 H51B 109.5
H51A C51 H51B 109.5
C49 C51 H51C 109.5
H51A C51 H51C 109.5
H51B C51 H51C 109.5
C45 C52 C54 112.0(6)
C45 C52 C53 110.4(6)
C54 C52 C53 110.2(6)
C45 C52 H52 108.0
C54 C52 H52 108.0
C53 C52 H52 108.0
C52 C53 H53A 109.5
C52 C53 H53B 109.5
H53A C53 H53B 109.5
C52 C53 H53C 109.5
H53A C53 H53C 109.5
H53B C53 H53C 109.5
C52 C54 H54A 109.5
C52 C54 H54B 109.5
H54A C54 H54B 109.5
C52 C54 H54C 109.5
H54A C54 H54C 109.5
H54B C54 H54C 109.5
Cl1 C55 Cl2 110.6(5)
Cl1 C55 Cl3B 134.1(8)
Cl2 C55 Cl3B 93.2(6)
Cl1 C55 Cl3A 93.2(6)
Cl2 C55 Cl3A 118.1(5)
Cl3B C55 Cl3A 41.2(4)
Cl1 C55 H55 111.2
Cl2 C55 H55 111.2
Cl3B C55 H55 94.3
Cl3A C55 H55 111.2
Cl4 C56 Cl5 111.8(7)
Cl4 C56 Cl6 110.4(6)
Cl5 C56 Cl6 109.8(6)
Cl4 C56 H56 108.2
Cl5 C56 H56 108.2
Cl6 C56 H56 108.2
Cl8 C57 Cl9 111.1(5)
Cl8 C57 Cl7 110.9(4)
Cl9 C57 Cl7 111.2(5)
Cl8 C57 H57 107.8
Cl9 C57 H57 107.8
Cl7 C57 H57 107.8
Cl11 C58 Cl12 110.2(4)
Cl11 C58 Cl10 111.0(4)
Cl12 C58 Cl10 109.6(4)
Cl11 C58 H58 108.7
Cl12 C58 H58 108.7
Cl10 C58 H58 108.7
Cl15 C59 Cl13 109.2(6)
Cl15 C59 Cl14 116.1(6)
Cl13 C59 Cl14 107.9(5)
Cl15 C59 H59 107.8
Cl13 C59 H59 107.8
Cl14 C59 H59 107.8

loop_
_geom_bond_atom_site_label_1
_geom_bond_atom_site_label_2
_geom_bond_distance
Ni1 N2 1.980(5)
Ni1 O1 2.064(4)
Ni1 O2 2.098(4)
Ni1 N1 2.216(5)
Ni1 N3 2.220(5)
Ni1 Br1 2.5272(12)
Ni2 N5 1.972(5)
Ni2 N6 2.159(5)
Ni2 N4 2.192(5)
Ni2 Br2 2.4323(10)
Ni2 Br3 2.5060(11)
N1 C17 1.278(7)
N1 C1 1.459(7)
N2 C18 1.340(7)
N2 C22 1.344(7)
N3 C27 1.345(7)
N3 C23 1.361(7)
N4 C32 1.350(7)
N4 C28 1.352(7)
N5 C37 1.337(7)
N5 C33 1.338(7)
N6 C38 1.286(7)
N6 C40 1.439(7)
C1 C2 1.390(8)
C1 C6 1.399(8)
C2 C3 1.401(8)
C2 C7 1.514(8)
C3 C4 1.391(9)
C3 H3 0.9500
C4 C5 1.366(9)
C4 C13 1.521(9)
C5 C6 1.390(8)
C5 H5 0.9500
C6 C10 1.522(9)
C7 C9 1.528(9)
C7 C8 1.544(9)
C7 H7 1.0000
C8 H8A 0.9800
C8 H8B 0.9800
C8 H8C 0.9800
C9 H9A 0.9800
C9 H9B 0.9800
C9 H9C 0.9800
C10 C11 1.521(10)
C10 C12 1.523(9)
C10 H10 1.0000
C11 H11A 0.9800
C11 H11B 0.9800
C11 H11C 0.9800
C12 H12A 0.9800
C12 H12B 0.9800
C12 H12C 0.9800
C13 C14 1.479(10)
C13 C15 1.508(9)
C13 H13 1.0000
C14 H14A 0.9800
C14 H14B 0.9800
C14 H14C 0.9800
C15 H15A 0.9800
C15 H15B 0.9800
C15 H15C 0.9800
C16 C17 1.498(8)
C16 H16A 0.9800
C16 H16B 0.9800
C16 H16C 0.9800
C17 C18 1.475(8)
C18 C19 1.400(8)
C19 C20 1.380(9)
C19 H19 0.9500
C20 C21 1.375(9)
C20 H20 0.9500
C21 C22 1.383(8)
C21 H21 0.9500
C22 C23 1.468(8)
C23 C24 1.383(8)
C24 C25 1.366(8)
C24 H24 0.9500
C25 C26 1.377(8)
C25 H25 0.9500
C26 C27 1.390(8)
C26 H26 0.9500
C27 C28 1.476(8)
C28 C29 1.390(8)
C29 C30 1.375(8)
C29 H29 0.9500
C30 C31 1.362(9)
C30 H30 0.9500
C31 C32 1.387(8)
C31 H31 0.9500
C32 C33 1.488(8)
C33 C34 1.383(8)
C34 C35 1.379(9)
C34 H34 0.9500
C35 C36 1.371(9)
C35 H35 0.9500
C36 C37 1.394(8)
C36 H36 0.9500
C37 C38 1.475(8)
C38 C39 1.502(8)
C39 H39A 0.9800
C39 H39B 0.9800
C39 H39C 0.9800
C40 C41 1.403(9)
C40 C45 1.407(9)
C41 C42 1.383(9)
C41 C46 1.515(10)
C42 C43 1.391(10)
C42 H42 0.9500
C43 C44 1.379(10)
C43 C49 1.527(10)
C44 C45 1.387(9)
C44 H44 0.9500
C45 C52 1.508(9)
C46 C48 1.502(10)
C46 C47 1.540(11)
C46 H46 1.0000
C47 H47A 0.9800
C47 H47B 0.9800
C47 H47C 0.9800
C48 H48A 0.9800
C48 H48B 0.9800
C48 H48C 0.9800
C49 C50 1.288(12)
C49 C51 1.447(11)
C49 H49 1.0000
C50 H50A 0.9800
C50 H50B 0.9800
C50 H50C 0.9800
C51 H51A 0.9800
C51 H51B 0.9800
C51 H51C 0.9800
C52 C54 1.537(10)
C52 C53 1.542(9)
C52 H52 1.0000
C53 H53A 0.9800
C53 H53B 0.9800
C53 H53C 0.9800
C54 H54A 0.9800
C54 H54B 0.9800
C54 H54C 0.9800
C55 Cl1 1.660(10)
C55 Cl2 1.692(9)
C55 Cl3B 1.706(11)
C55 Cl3A 1.829(11)
C55 H55 1.0000
C56 Cl4 1.709(9)
C56 Cl5 1.743(13)
C56 Cl6 1.761(10)
C56 H56 1.0000
C57 Cl8 1.718(9)
C57 Cl9 1.723(8)
C57 Cl7 1.795(8)
C57 H57 1.0000
C58 Cl11 1.730(7)
C58 Cl12 1.731(8)
C58 Cl10 1.747(7)
C58 H58 1.0000
C59 Cl15 1.683(9)
C59 Cl13 1.726(10)
C59 Cl14 1.729(10)
C59 H59 1.0000

loop_
_geom_torsion_atom_site_label_1
_geom_torsion_atom_site_label_2
_geom_torsion_atom_site_label_3
_geom_torsion_atom_site_label_4
_geom_torsion
N2 Ni1 N1 C17 0.9(4)
O1 Ni1 N1 C17 -177.3(4)
O2 Ni1 N1 C17 -91.2(4)
N3 Ni1 N1 C17 -6.1(7)
Br1 Ni1 N1 C17 93.8(4)
N2 Ni1 N1 C1 -179.1(5)
O1 Ni1 N1 C1 2.7(5)
O2 Ni1 N1 C1 88.8(5)
N3 Ni1 N1 C1 173.9(5)
Br1 Ni1 N1 C1 -86.2(5)
O1 Ni1 N2 C18 10.2(16)
O2 Ni1 N2 C18 92.3(5)
N1 Ni1 N2 C18 -0.7(4)
N3 Ni1 N2 C18 176.3(5)
Br1 Ni1 N2 C18 -96.7(4)
O1 Ni1 N2 C22 -169.6(12)
O2 Ni1 N2 C22 -87.6(5)
N1 Ni1 N2 C22 179.5(5)
N3 Ni1 N2 C22 -3.6(4)
Br1 Ni1 N2 C22 83.5(4)
N2 Ni1 N3 C27 -174.6(6)
O1 Ni1 N3 C27 3.0(6)
O2 Ni1 N3 C27 -80.5(5)
N1 Ni1 N3 C27 -167.6(5)
Br1 Ni1 N3 C27 90.6(5)
N2 Ni1 N3 C23 5.1(4)
O1 Ni1 N3 C23 -177.3(4)
O2 Ni1 N3 C23 99.2(4)
N1 Ni1 N3 C23 12.1(7)
Br1 Ni1 N3 C23 -89.7(4)
N5 Ni2 N4 C32 -4.9(4)
N6 Ni2 N4 C32 5.8(7)
Br2 Ni2 N4 C32 165.3(3)
Br3 Ni2 N4 C32 -93.1(4)
N5 Ni2 N4 C28 -171.7(5)
N6 Ni2 N4 C28 -160.9(5)
Br2 Ni2 N4 C28 -1.5(5)
Br3 Ni2 N4 C28 100.1(5)
N6 Ni2 N5 C37 10.1(4)
N4 Ni2 N5 C37 -174.4(4)
Br2 Ni2 N5 C37 65.4(10)
Br3 Ni2 N5 C37 -84.4(4)
N6 Ni2 N5 C33 -178.3(5)
N4 Ni2 N5 C33 -2.7(4)
Br2 Ni2 N5 C33 -123.0(7)
Br3 Ni2 N5 C33 87.2(4)
N5 Ni2 N6 C38 -7.9(4)
N4 Ni2 N6 C38 -18.7(7)
Br2 Ni2 N6 C38 -178.9(4)
Br3 Ni2 N6 C38 79.3(4)
N5 Ni2 N6 C40 174.1(5)
N4 Ni2 N6 C40 163.3(5)
Br2 Ni2 N6 C40 3.1(5)
Br3 Ni2 N6 C40 -98.7(5)
C17 N1 C1 C2 -81.6(7)
Ni1 N1 C1 C2 98.4(6)
C17 N1 C1 C6 93.4(7)
Ni1 N1 C1 C6 -86.6(6)
C6 C1 C2 C3 -0.8(9)
N1 C1 C2 C3 174.0(5)
C6 C1 C2 C7 177.8(6)
N1 C1 C2 C7 -7.4(9)
C1 C2 C3 C4 0.3(9)
C7 C2 C3 C4 -178.4(6)
C2 C3 C4 C5 0.3(10)
C2 C3 C4 C13 -178.2(6)
C3 C4 C5 C6 -0.3(10)
C13 C4 C5 C6 178.2(6)
C4 C5 C6 C1 -0.2(10)
C4 C5 C6 C10 -177.6(6)
C2 C1 C6 C5 0.8(9)
N1 C1 C6 C5 -174.1(5)
C2 C1 C6 C10 178.0(6)
N1 C1 C6 C10 3.1(9)
C1 C2 C7 C9 -114.9(7)
C3 C2 C7 C9 63.7(8)
C1 C2 C7 C8 121.0(7)
C3 C2 C7 C8 -60.4(8)
C5 C6 C10 C11 -57.7(8)
C1 C6 C10 C11 125.1(7)
C5 C6 C10 C12 67.8(8)
C1 C6 C10 C12 -109.3(7)
C5 C4 C13 C14 128.1(9)
C3 C4 C13 C14 -53.5(10)
C5 C4 C13 C15 -100.7(8)
C3 C4 C13 C15 77.8(9)
C1 N1 C17 C18 179.0(5)
Ni1 N1 C17 C18 -1.0(7)
C1 N1 C17 C16 -1.4(9)
Ni1 N1 C17 C16 178.6(5)
C22 N2 C18 C19 -0.1(9)
Ni1 N2 C18 C19 -179.9(5)
C22 N2 C18 C17 -179.8(5)
Ni1 N2 C18 C17 0.3(7)
N1 C17 C18 N2 0.6(8)
C16 C17 C18 N2 -179.1(6)
N1 C17 C18 C19 -179.2(6)
C16 C17 C18 C19 1.2(10)
N2 C18 C19 C20 1.2(10)
C17 C18 C19 C20 -179.1(6)
C18 C19 C20 C21 -1.0(11)
C19 C20 C21 C22 -0.2(11)
C18 N2 C22 C21 -1.2(9)
Ni1 N2 C22 C21 178.6(5)
C18 N2 C22 C23 -178.4(5)
Ni1 N2 C22 C23 1.5(7)
C20 C21 C22 N2 1.4(10)
C20 C21 C22 C23 178.2(6)
C27 N3 C23 C24 -4.2(9)
Ni1 N3 C23 C24 176.0(5)
C27 N3 C23 C22 173.8(5)
Ni1 N3 C23 C22 -6.0(6)
N2 C22 C23 N3 3.5(8)
C21 C22 C23 N3 -173.5(6)
N2 C22 C23 C24 -178.5(6)
C21 C22 C23 C24 4.5(10)
N3 C23 C24 C25 2.3(9)
C22 C23 C24 C25 -175.6(6)
C23 C24 C25 C26 1.6(9)
C24 C25 C26 C27 -3.4(9)
C23 N3 C27 C26 2.4(8)
Ni1 N3 C27 C26 -177.9(4)
C23 N3 C27 C28 178.0(5)
Ni1 N3 C27 C28 -2.2(8)
C25 C26 C27 N3 1.4(9)
C25 C26 C27 C28 -174.4(6)
C32 N4 C28 C29 -3.9(8)
Ni2 N4 C28 C29 162.1(4)
C32 N4 C28 C27 167.7(5)
Ni2 N4 C28 C27 -26.3(7)
N3 C27 C28 N4 120.3(6)
C26 C27 C28 N4 -63.8(7)
N3 C27 C28 C29 -67.9(7)
C26 C27 C28 C29 108.0(6)
N4 C28 C29 C30 2.9(9)
C27 C28 C29 C30 -168.5(6)
C28 C29 C30 C31 1.3(9)
C29 C30 C31 C32 -4.2(10)
C28 N4 C32 C31 0.9(8)
Ni2 N4 C32 C31 -167.9(5)
C28 N4 C32 C33 179.9(5)
Ni2 N4 C32 C33 11.1(6)
C30 C31 C32 N4 3.2(10)
C30 C31 C32 C33 -175.8(6)
C37 N5 C33 C34 0.1(9)
Ni2 N5 C33 C34 -171.2(4)
C37 N5 C33 C32 -179.3(5)
Ni2 N5 C33 C32 9.4(7)
N4 C32 C33 N5 -13.8(8)
C31 C32 C33 N5 165.2(5)
N4 C32 C33 C34 166.8(6)
C31 C32 C33 C34 -14.2(9)
N5 C33 C34 C35 0.2(9)
C32 C33 C34 C35 179.6(6)
C33 C34 C35 C36 0.0(10)
C34 C35 C36 C37 -0.6(10)
C33 N5 C37 C36 -0.7(9)
Ni2 N5 C37 C36 170.7(4)
C33 N5 C37 C38 178.0(5)
Ni2 N5 C37 C38 -10.6(7)
C35 C36 C37 N5 0.9(9)
C35 C36 C37 C38 -177.6(6)
C40 N6 C38 C37 -177.0(5)
Ni2 N6 C38 C37 4.8(7)
C40 N6 C38 C39 1.1(9)
Ni2 N6 C38 C39 -177.1(5)
N5 C37 C38 N6 3.2(8)
C36 C37 C38 N6 -178.2(6)
N5 C37 C38 C39 -175.1(5)
C36 C37 C38 C39 3.5(9)
C38 N6 C40 C41 101.9(7)
Ni2 N6 C40 C41 -80.3(7)
C38 N6 C40 C45 -81.4(8)
Ni2 N6 C40 C45 96.5(7)
C45 C40 C41 C42 1.5(10)
N6 C40 C41 C42 178.3(6)
C45 C40 C41 C46 177.7(6)
N6 C40 C41 C46 -5.5(9)
C40 C41 C42 C43 -0.7(11)
C46 C41 C42 C43 -176.9(7)
C41 C42 C43 C44 -0.2(12)
C41 C42 C43 C49 179.1(7)
C42 C43 C44 C45 0.3(12)
C49 C43 C44 C45 -178.9(7)
C43 C44 C45 C40 0.4(11)
C43 C44 C45 C52 178.6(7)
C41 C40 C45 C44 -1.3(9)
N6 C40 C45 C44 -178.0(6)
C41 C40 C45 C52 -179.4(6)
N6 C40 C45 C52 3.9(10)
C42 C41 C46 C48 -46.6(10)
C40 C41 C46 C48 137.3(7)
C42 C41 C46 C47 78.8(9)
C40 C41 C46 C47 -97.3(8)
C44 C43 C49 C50 -108.8(15)
C42 C43 C49 C50 72.0(16)
C44 C43 C49 C51 78.4(11)
C42 C43 C49 C51 -100.8(11)
C44 C45 C52 C54 -56.2(9)
C40 C45 C52 C54 121.9(7)
C44 C45 C52 C53 67.1(8)
C40 C45 C52 C53 -114.8(7)
